data_4088357
loop_
_publ_author_name
'Ve\<ce\<ra, Milo\<s'
'Varga, Vojtech'
'C\'isa\<rov\'a, Ivana'
'Pinkas, Ji\<r\'i'
'Kucharczyk, Pavel'
'Sedla\<r\'ik, Vladim\'ir'
'Lama\<c, Martin'

_publ_section_title
;
 Group 4 Metal Complexes of Chelating Cyclopentadienyl-ketimide Ligands
;
_journal_issue 5
_journal_name_full Organometallics
_journal_page_first 785
_journal_paper_doi 10.1021/acs.organomet.6b00019
_journal_volume 35
_journal_year 2016
_chemical_formula_moiety 'C26 H42 Cl2 N Zr, C H Cl3, Cl'
_chemical_formula_sum 'C27 H43 Cl6 N Zr'
_chemical_formula_weight 685.54
_space_group_IT_number 2
_space_group_name_Hall '-P 1'
_space_group_name_H-M_alt 'P -1'
_symmetry_cell_setting triclinic
_symmetry_space_group_name_Hall '-P 1'
_symmetry_space_group_name_H-M 'P -1'
_atom_sites_solution_hydrogens geom
_atom_sites_solution_primary direct
_atom_sites_solution_secondary difmap
_audit_creation_method SHELXL-97
_cell_angle_alpha 102.2920(10)
_cell_angle_beta 91.0940(10)
_cell_angle_gamma 113.1660(10)
_cell_formula_units_Z 4
_cell_length_a 13.3356(4)
_cell_length_b 14.9358(4)
_cell_length_c 17.9026(4)
_cell_measurement_reflns_used 9870
_cell_measurement_temperature 150(2)
_cell_measurement_theta_max 27.5000
_cell_measurement_theta_min 2.3441
_cell_volume 3182.07(15)
_computing_structure_refinement 'SHELXL-97 (Sheldrick, 1997)'
_computing_structure_solution 'SHELXS-97 (Sheldrick, 1990)'
_diffrn_ambient_temperature 150(2)
_diffrn_measured_fraction_theta_full 0.999
_diffrn_measured_fraction_theta_max 0.999
_diffrn_measurement_device_type 'Bruker APEX-II CCD'
_diffrn_measurement_method '\f and \w scans'
_diffrn_radiation_monochromator graphite
_diffrn_radiation_source 'fine-focus sealed tube'
_diffrn_radiation_type MoK\a
_diffrn_radiation_wavelength 0.71073
_diffrn_reflns_av_R_equivalents 0.0289
_diffrn_reflns_av_sigmaI/netI 0.0303
_diffrn_reflns_limit_h_max 17
_diffrn_reflns_limit_h_min -17
_diffrn_reflns_limit_k_max 19
_diffrn_reflns_limit_k_min -19
_diffrn_reflns_limit_l_max 23
_diffrn_reflns_limit_l_min -22
_diffrn_reflns_number 55666
_diffrn_reflns_theta_full 27.50
_diffrn_reflns_theta_max 27.50
_diffrn_reflns_theta_min 1.17
_exptl_absorpt_coefficient_mu 0.867
_exptl_absorpt_correction_T_max 0.8471
_exptl_absorpt_correction_T_min 0.6138
_exptl_absorpt_correction_type multi-scan
_exptl_crystal_colour colourless
_exptl_crystal_density_diffrn 1.431
_exptl_crystal_density_method 'not measured'
_exptl_crystal_description plate
_exptl_crystal_F_000 1416
_exptl_crystal_size_max 0.62
_exptl_crystal_size_mid 0.23
_exptl_crystal_size_min 0.20
_refine_diff_density_max 1.198
_refine_diff_density_min -1.148
_refine_diff_density_rms 0.076
_refine_ls_extinction_method none
_refine_ls_goodness_of_fit_ref 1.030
_refine_ls_hydrogen_treatment mixed
_refine_ls_matrix_type full
_refine_ls_number_parameters 667
_refine_ls_number_reflns 14603
_refine_ls_number_restraints 0
_refine_ls_restrained_S_all 1.030
_refine_ls_R_factor_all 0.0480
_refine_ls_R_factor_gt 0.0367
_refine_ls_shift/su_max 0.002
_refine_ls_shift/su_mean 0.000
_refine_ls_structure_factor_coef Fsqd
_refine_ls_weighting_details 'calc w=1/[\s^2^(Fo^2^)+(0.0431P)^2^+3.3350P] where P=(Fo^2^+2Fc^2^)/3'
_refine_ls_weighting_scheme calc
_refine_ls_wR_factor_gt 0.0875
_refine_ls_wR_factor_ref 0.0934
_reflns_number_gt 12168
_reflns_number_total 14603
_reflns_threshold_expression >2sigma(I)
_cod_data_source_file 11b.cif
_cod_data_source_block mv21
_cod_depositor_comments
;
The following automatic conversions were performed:

data item '_symmetry_cell_setting' value 'Triclinic' was changed to
'triclinic' in accordance with the
/home/saulius/struct/COD-crude-data/automatic-downloads/DataCite-retrospective/ACS/depositions/lib/dictionaries/cif_core.dic
dictionary named 'cif_core.dic' version 2.4.2 last updated on
2011-04-26.

Automatic conversion script
Id: cif_fix_values 6909 2019-04-08 15:41:33Z antanas 
;
_cod_database_code 4088357

loop_
_symmetry_equiv_pos_as_xyz
'x, y, z'
'-x, -y, -z'

loop_
_atom_site_label
_atom_site_type_symbol
_atom_site_fract_x
_atom_site_fract_y
_atom_site_fract_z
_atom_site_U_iso_or_equiv
_atom_site_adp_type
_atom_site_occupancy
_atom_site_symmetry_multiplicity
_atom_site_calc_flag
_atom_site_refinement_flags
Zr1 Zr 0.672326(18) -0.117829(16) 0.301318(12) 0.01744(6) Uani 1 1 d .
Cl1 Cl 0.51238(6) -0.13317(6) 0.36998(5) 0.0462(2) Uani 1 1 d .
Cl2 Cl 0.67220(6) 0.01103(5) 0.23878(4) 0.03472(16) Uani 1 1 d .
C1 C 0.80189(18) 0.03096(17) 0.41909(12) 0.0184(4) Uani 1 1 d .
C2 C 0.7589(2) -0.06037(18) 0.44174(13) 0.0248(5) Uani 1 1 d .
H2 H 0.7113 -0.0742 0.4806 0.030 Uiso 1 1 calc R
C3 C 0.7971(2) -0.1280(2) 0.39801(15) 0.0323(6) Uani 1 1 d .
H3 H 0.7812 -0.1943 0.4026 0.039 Uiso 1 1 calc R
C4 C 0.8636(2) -0.0790(2) 0.34606(15) 0.0304(6) Uani 1 1 d .
H4 H 0.9006 -0.1066 0.3093 0.036 Uiso 1 1 calc R
C5 C 0.86539(19) 0.0174(2) 0.35826(13) 0.0239(5) Uani 1 1 d .
H5 H 0.9030 0.0659 0.3304 0.029 Uiso 1 1 calc R
C6 C 0.79771(18) 0.12930(17) 0.46119(12) 0.0182(4) Uani 1 1 d .
C7 C 0.8007(2) 0.19410(18) 0.40443(14) 0.0263(5) Uani 1 1 d .
H7A H 0.8708 0.2128 0.3827 0.039 Uiso 1 1 calc R
H7B H 0.7927 0.2549 0.4315 0.039 Uiso 1 1 calc R
H7C H 0.7403 0.1559 0.3629 0.039 Uiso 1 1 calc R
C8 C 0.69046(19) 0.10953(19) 0.49801(14) 0.0242(5) Uani 1 1 d .
H8A H 0.6279 0.0730 0.4580 0.036 Uiso 1 1 calc R
H8B H 0.6887 0.1736 0.5240 0.036 Uiso 1 1 calc R
H8C H 0.6863 0.0694 0.5356 0.036 Uiso 1 1 calc R
C9 C 0.90186(19) 0.18396(17) 0.52723(13) 0.0190(5) Uani 1 1 d .
C10 C 1.0122(2) 0.2150(2) 0.49200(14) 0.0251(5) Uani 1 1 d .
H10A H 1.0729 0.2540 0.5331 0.038 Uiso 1 1 calc R
H10B H 1.0124 0.2558 0.4557 0.038 Uiso 1 1 calc R
H10C H 1.0211 0.1547 0.4649 0.038 Uiso 1 1 calc R
C11 C 0.9061(2) 0.11171(19) 0.57557(14) 0.0246(5) Uani 1 1 d .
H11A H 0.9587 0.1495 0.6216 0.037 Uiso 1 1 calc R
H11B H 0.9290 0.0618 0.5450 0.037 Uiso 1 1 calc R
H11C H 0.8331 0.0777 0.5909 0.037 Uiso 1 1 calc R
C12 C 0.89581(18) 0.27987(18) 0.57566(12) 0.0193(5) Uani 1 1 d .
N1 N 0.92691(18) 0.35594(16) 0.54609(12) 0.0222(4) Uani 1 1 d .
H1A H 0.952(2) 0.358(2) 0.5063(18) 0.027 Uiso 1 1 d .
H1B H 0.927(2) 0.412(2) 0.5673(17) 0.027 Uiso 1 1 d .
C13 C 0.8674(2) 0.30071(19) 0.65929(13) 0.0226(5) Uani 1 1 d .
C14 C 0.8045(2) 0.2118(2) 0.69404(15) 0.0323(6) Uani 1 1 d .
H14A H 0.7866 0.2366 0.7450 0.048 Uiso 1 1 calc R
H14B H 0.8501 0.1751 0.6989 0.048 Uiso 1 1 calc R
H14C H 0.7366 0.1670 0.6605 0.048 Uiso 1 1 calc R
C15 C 0.9803(2) 0.3629(3) 0.70771(15) 0.0480(9) Uani 1 1 d .
H15A H 0.9697 0.3831 0.7617 0.072 Uiso 1 1 calc R
H15B H 1.0195 0.4229 0.6886 0.072 Uiso 1 1 calc R
H15C H 1.0234 0.3223 0.7035 0.072 Uiso 1 1 calc R
C16 C 0.7995(2) 0.3638(2) 0.66750(16) 0.0337(6) Uani 1 1 d .
H16A H 0.7274 0.3243 0.6374 0.051 Uiso 1 1 calc R
H16B H 0.8377 0.4241 0.6485 0.051 Uiso 1 1 calc R
H16C H 0.7898 0.3835 0.7218 0.051 Uiso 1 1 calc R
C19 C 0.5319(2) -0.25852(18) 0.19890(14) 0.0253(5) Uani 1 1 d .
C20 C 0.5681(2) -0.30360(18) 0.24963(15) 0.0284(6) Uani 1 1 d .
C21 C 0.6787(2) -0.28384(19) 0.24182(15) 0.0293(6) Uani 1 1 d .
C22 C 0.7137(2) -0.2231(2) 0.18741(15) 0.0303(6) Uani 1 1 d .
C23 C 0.6203(2) -0.21082(19) 0.15966(14) 0.0274(5) Uani 1 1 d .
C24 C 0.4166(2) -0.2674(2) 0.18451(18) 0.0414(7) Uani 1 1 d .
H24A H 0.4180 -0.2105 0.1648 0.062 Uiso 1 1 calc R
H24B H 0.3830 -0.2672 0.2327 0.062 Uiso 1 1 calc R
H24C H 0.3735 -0.3301 0.1466 0.062 Uiso 1 1 calc R
C25 C 0.4947(3) -0.3705(2) 0.2963(2) 0.0451(8) Uani 1 1 d .
H25A H 0.4503 -0.4365 0.2625 0.068 Uiso 1 1 calc R
H25B H 0.4462 -0.3405 0.3203 0.068 Uiso 1 1 calc R
H25C H 0.5398 -0.3780 0.3363 0.068 Uiso 1 1 calc R
C26 C 0.7433(3) -0.3332(2) 0.2740(2) 0.0468(8) Uani 1 1 d .
H26A H 0.7139 -0.3522 0.3207 0.070 Uiso 1 1 calc R
H26B H 0.8206 -0.2862 0.2863 0.070 Uiso 1 1 calc R
H26C H 0.7372 -0.3933 0.2357 0.070 Uiso 1 1 calc R
C27 C 0.8223(3) -0.1907(3) 0.15586(19) 0.0473(8) Uani 1 1 d .
H27A H 0.8727 -0.2081 0.1843 0.071 Uiso 1 1 calc R
H27B H 0.8530 -0.1180 0.1613 0.071 Uiso 1 1 calc R
H27C H 0.8121 -0.2249 0.1013 0.071 Uiso 1 1 calc R
C28 C 0.6160(3) -0.1663(2) 0.09276(16) 0.0465(8) Uani 1 1 d .
H28A H 0.5995 -0.2180 0.0447 0.070 Uiso 1 1 calc R
H28B H 0.6871 -0.1113 0.0930 0.070 Uiso 1 1 calc R
H28C H 0.5586 -0.1406 0.0969 0.070 Uiso 1 1 calc R
Zr51 Zr 0.701742(18) -0.111783(16) 0.800624(12) 0.01684(6) Uani 1 1 d .
Cl51 Cl 0.87597(6) -0.01427(6) 0.75892(4) 0.04438(19) Uani 1 1 d .
Cl52 Cl 0.76817(7) -0.19022(6) 0.88493(4) 0.04372(19) Uani 1 1 d .
C51 C 0.74221(18) 0.04958(16) 0.91545(12) 0.0167(4) Uani 1 1 d .
C52 C 0.6992(2) 0.06304(18) 0.84750(13) 0.0229(5) Uani 1 1 d .
H52 H 0.7372 0.1139 0.8217 0.027 Uiso 1 1 calc R
C53 C 0.5921(2) -0.0102(2) 0.82442(15) 0.0291(6) Uani 1 1 d .
H53 H 0.5446 -0.0169 0.7815 0.035 Uiso 1 1 calc R
C54 C 0.5680(2) -0.0724(2) 0.87675(15) 0.0317(6) Uani 1 1 d .
H54 H 0.5012 -0.1288 0.8750 0.038 Uiso 1 1 calc R
C55 C 0.6599(2) -0.03628(18) 0.93194(13) 0.0239(5) Uani 1 1 d .
H55 H 0.6659 -0.0649 0.9735 0.029 Uiso 1 1 calc R
C56 C 0.84502(18) 0.12457(17) 0.96756(13) 0.0187(4) Uani 1 1 d .
C57 C 0.9252(2) 0.18972(19) 0.92069(15) 0.0295(6) Uani 1 1 d .
H57A H 0.9370 0.1464 0.8755 0.044 Uiso 1 1 calc R
H57B H 0.9953 0.2314 0.9527 0.044 Uiso 1 1 calc R
H57C H 0.8943 0.2329 0.9040 0.044 Uiso 1 1 calc R
C58 C 0.9050(2) 0.0705(2) 1.00168(16) 0.0330(6) Uani 1 1 d .
H58A H 0.8550 0.0247 1.0295 0.050 Uiso 1 1 calc R
H58B H 0.9688 0.1201 1.0372 0.050 Uiso 1 1 calc R
H58C H 0.9294 0.0323 0.9601 0.050 Uiso 1 1 calc R
C59 C 0.80416(18) 0.19031(17) 1.03405(12) 0.0178(4) Uani 1 1 d .
C60 C 0.7284(2) 0.23059(18) 0.99816(14) 0.0232(5) Uani 1 1 d .
H60A H 0.7133 0.2778 1.0385 0.035 Uiso 1 1 calc R
H60B H 0.6593 0.1744 0.9743 0.035 Uiso 1 1 calc R
H60C H 0.7650 0.2650 0.9591 0.035 Uiso 1 1 calc R
C61 C 0.7322(2) 0.12528(19) 1.08508(14) 0.0256(5) Uani 1 1 d .
H61A H 0.7695 0.0871 1.1022 0.038 Uiso 1 1 calc R
H61B H 0.6616 0.0788 1.0555 0.038 Uiso 1 1 calc R
H61C H 0.7198 0.1686 1.1300 0.038 Uiso 1 1 calc R
C62 C 0.90349(19) 0.28281(17) 1.08149(13) 0.0192(5) Uani 1 1 d .
N51 N 0.94436(18) 0.35681(16) 1.05043(12) 0.0226(4) Uani 1 1 d .
H51A H 0.993(2) 0.408(2) 1.0715(17) 0.027 Uiso 1 1 d .
H51B H 0.923(2) 0.359(2) 1.0107(18) 0.027 Uiso 1 1 d .
C63 C 0.9502(2) 0.30143(19) 1.16554(13) 0.0241(5) Uani 1 1 d .
C64 C 1.0700(2) 0.3763(2) 1.18056(16) 0.0345(6) Uani 1 1 d .
H64A H 1.0978 0.3873 1.2343 0.052 Uiso 1 1 calc R
H64B H 1.0755 0.4401 1.1706 0.052 Uiso 1 1 calc R
H64C H 1.1136 0.3498 1.1465 0.052 Uiso 1 1 calc R
C65 C 0.8828(3) 0.3499(3) 1.21459(17) 0.0619(12) Uani 1 1 d .
H65A H 0.8069 0.3005 1.2106 0.093 Uiso 1 1 calc R
H65B H 0.8835 0.4072 1.1959 0.093 Uiso 1 1 calc R
H65C H 0.9151 0.3729 1.2685 0.093 Uiso 1 1 calc R
C66 C 0.9481(3) 0.2108(2) 1.19377(17) 0.0493(9) Uani 1 1 d .
H66A H 0.9855 0.2335 1.2463 0.074 Uiso 1 1 calc R
H66B H 0.9857 0.1768 1.1598 0.074 Uiso 1 1 calc R
H66C H 0.8718 0.1642 1.1933 0.074 Uiso 1 1 calc R
C69 C 0.6616(2) -0.27846(18) 0.70582(14) 0.0234(5) Uani 1 1 d .
C70 C 0.6795(2) -0.20751(18) 0.66075(13) 0.0244(5) Uani 1 1 d .
C71 C 0.5955(2) -0.17174(18) 0.66958(13) 0.0238(5) Uani 1 1 d .
C72 C 0.5222(2) -0.22429(18) 0.71743(14) 0.0229(5) Uani 1 1 d .
C73 C 0.5644(2) -0.28785(17) 0.74177(14) 0.0235(5) Uani 1 1 d .
C74 C 0.7244(3) -0.3417(2) 0.70780(18) 0.0380(7) Uani 1 1 d .
H74A H 0.6891 -0.4049 0.6686 0.057 Uiso 1 1 calc R
H74B H 0.7254 -0.3558 0.7587 0.057 Uiso 1 1 calc R
H74C H 0.7998 -0.3058 0.6973 0.057 Uiso 1 1 calc R
C75 C 0.7644(3) -0.1833(2) 0.60625(16) 0.0402(7) Uani 1 1 d .
H75A H 0.8279 -0.1939 0.6242 0.060 Uiso 1 1 calc R
H75B H 0.7878 -0.1131 0.6039 0.060 Uiso 1 1 calc R
H75C H 0.7334 -0.2270 0.5549 0.060 Uiso 1 1 calc R
C76 C 0.5786(3) -0.1018(2) 0.62617(16) 0.0385(7) Uani 1 1 d .
H76A H 0.6479 -0.0432 0.6300 0.058 Uiso 1 1 calc R
H76B H 0.5230 -0.0799 0.6483 0.058 Uiso 1 1 calc R
H76C H 0.5538 -0.1368 0.5720 0.058 Uiso 1 1 calc R
C77 C 0.4103(2) -0.2268(2) 0.72877(17) 0.0358(6) Uani 1 1 d .
H77A H 0.3587 -0.2711 0.6835 0.054 Uiso 1 1 calc R
H77B H 0.4130 -0.1590 0.7359 0.054 Uiso 1 1 calc R
H77C H 0.3858 -0.2520 0.7744 0.054 Uiso 1 1 calc R
C78 C 0.5100(3) -0.3608(2) 0.78983(19) 0.0407(7) Uani 1 1 d .
H78A H 0.4739 -0.3314 0.8289 0.061 Uiso 1 1 calc R
H78B H 0.5654 -0.3757 0.8152 0.061 Uiso 1 1 calc R
H78C H 0.4552 -0.4229 0.7568 0.061 Uiso 1 1 calc R
C80 C 0.2799(3) 0.4976(2) 0.99465(18) 0.0396(7) Uani 1 1 d .
H80 H 0.2637 0.5448 1.0362 0.048 Uiso 1 1 calc R
Cl81 Cl 0.28477(8) 0.39951(7) 1.03304(6) 0.0583(2) Uani 1 1 d .
Cl82 Cl 0.17263(10) 0.44863(8) 0.91930(6) 0.0678(3) Uani 1 1 d .
Cl83 Cl 0.40640(9) 0.56392(10) 0.96595(9) 0.0886(4) Uani 1 1 d .
C90 C 0.2875(3) 0.5091(2) 0.52505(17) 0.0401(7) Uani 1 1 d .
H90 H 0.2312 0.4735 0.4791 0.048 Uiso 1 1 calc R
Cl91 Cl 0.37432(8) 0.62773(7) 0.51229(6) 0.0616(2) Uani 1 1 d .
Cl92 Cl 0.36328(11) 0.43800(9) 0.53173(8) 0.0836(3) Uani 1 1 d .
Cl93 Cl 0.21997(9) 0.52071(8) 0.60662(6) 0.0732(3) Uani 1 1 d .
Cl10 Cl 0.05193(5) 0.41958(4) 0.40456(3) 0.02639(13) Uani 1 1 d .
Cl11 Cl 0.11677(5) 0.58616(4) 0.10178(3) 0.02529(13) Uani 1 1 d .

loop_
_atom_site_aniso_label
_atom_site_aniso_U_11
_atom_site_aniso_U_22
_atom_site_aniso_U_33
_atom_site_aniso_U_23
_atom_site_aniso_U_13
_atom_site_aniso_U_12
Zr1 0.01683(11) 0.02022(11) 0.01828(11) 0.00648(8) 0.00472(8) 0.00959(9)
Cl1 0.0231(3) 0.0491(4) 0.0467(4) -0.0099(3) 0.0167(3) 0.0046(3)
Cl2 0.0501(4) 0.0246(3) 0.0285(3) 0.0059(2) -0.0137(3) 0.0153(3)
C1 0.0163(11) 0.0248(12) 0.0160(10) 0.0059(9) -0.0014(8) 0.0100(9)
C2 0.0351(14) 0.0272(13) 0.0168(11) 0.0087(9) 0.0001(10) 0.0161(11)
C3 0.0453(17) 0.0326(14) 0.0280(13) 0.0074(11) -0.0046(12) 0.0255(13)
C4 0.0235(13) 0.0451(16) 0.0270(13) 0.0006(11) -0.0027(10) 0.0230(12)
C5 0.0147(11) 0.0373(14) 0.0200(11) 0.0072(10) 0.0014(9) 0.0108(10)
C6 0.0155(11) 0.0224(11) 0.0164(10) 0.0066(9) -0.0008(8) 0.0065(9)
C7 0.0351(14) 0.0225(12) 0.0193(11) 0.0056(9) -0.0061(10) 0.0097(11)
C8 0.0162(11) 0.0258(12) 0.0288(13) 0.0031(10) 0.0001(10) 0.0087(10)
C9 0.0163(11) 0.0243(12) 0.0156(10) 0.0061(9) 0.0007(9) 0.0067(9)
C10 0.0173(12) 0.0339(14) 0.0229(12) 0.0066(10) 0.0043(9) 0.0094(10)
C11 0.0244(13) 0.0336(14) 0.0211(11) 0.0096(10) 0.0001(10) 0.0157(11)
C12 0.0123(10) 0.0267(12) 0.0158(10) 0.0049(9) -0.0008(8) 0.0049(9)
N1 0.0248(11) 0.0230(11) 0.0151(9) 0.0044(8) 0.0045(8) 0.0057(9)
C13 0.0190(12) 0.0312(13) 0.0151(10) 0.0071(9) 0.0044(9) 0.0068(10)
C14 0.0451(17) 0.0403(15) 0.0239(13) 0.0191(11) 0.0171(12) 0.0238(14)
C15 0.0262(15) 0.081(2) 0.0165(13) -0.0015(14) -0.0015(11) 0.0079(16)
C16 0.0427(17) 0.0324(14) 0.0331(14) 0.0157(12) 0.0222(13) 0.0177(13)
C19 0.0231(13) 0.0210(12) 0.0272(12) 0.0014(10) 0.0042(10) 0.0062(10)
C20 0.0354(15) 0.0190(12) 0.0317(13) 0.0061(10) 0.0104(11) 0.0117(11)
C21 0.0341(15) 0.0256(13) 0.0307(13) 0.0017(10) 0.0042(11) 0.0174(12)
C22 0.0264(14) 0.0269(13) 0.0298(13) -0.0025(10) 0.0117(11) 0.0072(11)
C23 0.0353(15) 0.0216(12) 0.0200(12) 0.0015(9) 0.0043(10) 0.0079(11)
C24 0.0267(15) 0.0451(18) 0.0435(17) -0.0009(14) -0.0044(13) 0.0115(13)
C25 0.054(2) 0.0303(15) 0.056(2) 0.0238(14) 0.0242(16) 0.0151(15)
C26 0.055(2) 0.0401(17) 0.056(2) 0.0049(15) 0.0029(16) 0.0343(16)
C27 0.0349(17) 0.052(2) 0.0412(17) -0.0035(14) 0.0196(14) 0.0106(15)
C28 0.073(2) 0.0365(16) 0.0233(14) 0.0092(12) 0.0039(14) 0.0141(16)
Zr51 0.01550(11) 0.01848(11) 0.01669(11) 0.00383(8) 0.00231(8) 0.00724(9)
Cl51 0.0256(3) 0.0385(4) 0.0450(4) -0.0093(3) 0.0180(3) -0.0026(3)
Cl52 0.0673(5) 0.0409(4) 0.0322(3) 0.0044(3) -0.0125(3) 0.0346(4)
C51 0.0152(11) 0.0194(11) 0.0151(10) 0.0039(8) 0.0034(8) 0.0068(9)
C52 0.0299(13) 0.0211(12) 0.0208(11) 0.0031(9) 0.0011(10) 0.0147(10)
C53 0.0265(13) 0.0337(14) 0.0265(13) -0.0082(11) -0.0068(10) 0.0200(12)
C54 0.0181(12) 0.0315(14) 0.0326(14) -0.0075(11) 0.0077(11) 0.0041(11)
C55 0.0245(13) 0.0227(12) 0.0177(11) 0.0018(9) 0.0088(9) 0.0039(10)
C56 0.0146(11) 0.0188(11) 0.0192(11) 0.0015(9) 0.0019(9) 0.0048(9)
C57 0.0223(13) 0.0250(13) 0.0283(13) -0.0033(10) 0.0127(11) 0.0007(10)
C58 0.0307(15) 0.0382(15) 0.0317(14) -0.0004(12) -0.0070(11) 0.0204(13)
C59 0.0151(11) 0.0201(11) 0.0142(10) 0.0013(8) 0.0022(8) 0.0046(9)
C60 0.0186(12) 0.0264(12) 0.0223(12) 0.0015(9) 0.0009(9) 0.0093(10)
C61 0.0224(13) 0.0273(13) 0.0187(11) 0.0035(10) 0.0040(10) 0.0024(10)
C62 0.0184(11) 0.0211(11) 0.0165(10) 0.0019(9) 0.0037(9) 0.0077(9)
N51 0.0236(11) 0.0213(10) 0.0149(9) 0.0009(8) -0.0022(8) 0.0028(9)
C63 0.0204(12) 0.0319(13) 0.0149(11) 0.0041(9) -0.0010(9) 0.0064(10)
C64 0.0282(14) 0.0342(15) 0.0333(14) 0.0159(12) -0.0106(11) 0.0012(12)
C65 0.048(2) 0.116(3) 0.0202(14) -0.0149(17) -0.0049(14) 0.048(2)
C66 0.055(2) 0.0402(17) 0.0333(16) 0.0212(13) -0.0184(14) -0.0059(15)
C69 0.0264(13) 0.0221(12) 0.0214(11) 0.0001(9) 0.0016(10) 0.0121(10)
C70 0.0271(13) 0.0249(12) 0.0182(11) 0.0026(9) 0.0040(10) 0.0087(10)
C71 0.0291(13) 0.0222(12) 0.0183(11) 0.0024(9) -0.0018(10) 0.0101(10)
C72 0.0205(12) 0.0209(12) 0.0214(11) -0.0035(9) -0.0019(9) 0.0071(10)
C73 0.0248(13) 0.0177(11) 0.0233(12) 0.0025(9) 0.0027(10) 0.0050(10)
C74 0.0438(17) 0.0364(16) 0.0411(16) 0.0024(13) 0.0019(13) 0.0275(14)
C75 0.0418(17) 0.0477(18) 0.0266(14) 0.0065(12) 0.0162(13) 0.0143(14)
C76 0.0504(19) 0.0361(16) 0.0309(14) 0.0112(12) -0.0064(13) 0.0183(14)
C77 0.0201(13) 0.0357(15) 0.0408(16) -0.0084(12) -0.0034(11) 0.0095(12)
C78 0.0418(17) 0.0277(14) 0.0485(18) 0.0167(13) 0.0124(14) 0.0055(13)
C80 0.0397(17) 0.0397(17) 0.0421(17) 0.0104(13) 0.0139(14) 0.0183(14)
Cl81 0.0675(6) 0.0582(5) 0.0622(5) 0.0282(4) 0.0220(5) 0.0313(5)
Cl82 0.0838(7) 0.0673(6) 0.0513(5) -0.0081(4) -0.0124(5) 0.0419(6)
Cl83 0.0592(7) 0.0945(9) 0.1358(11) 0.0696(8) 0.0543(7) 0.0326(6)
C90 0.0365(17) 0.0424(17) 0.0340(15) 0.0045(13) -0.0008(13) 0.0110(14)
Cl91 0.0625(6) 0.0516(5) 0.0660(6) 0.0227(4) 0.0129(5) 0.0136(4)
Cl92 0.0898(9) 0.0742(7) 0.1075(9) 0.0301(7) 0.0146(7) 0.0506(7)
Cl93 0.0569(6) 0.0703(6) 0.0559(6) -0.0070(5) 0.0230(5) -0.0013(5)
Cl10 0.0315(3) 0.0247(3) 0.0164(3) 0.0064(2) 0.0056(2) 0.0037(2)
Cl11 0.0295(3) 0.0241(3) 0.0165(3) 0.0053(2) -0.0009(2) 0.0048(2)

loop_
_atom_type_symbol
_atom_type_description
_atom_type_scat_dispersion_real
_atom_type_scat_dispersion_imag
_atom_type_scat_source
C C 0.0033 0.0016 'International Tables Vol C Tables 4.2.6.8 and 6.1.1.4'
H H 0.0000 0.0000 'International Tables Vol C Tables 4.2.6.8 and 6.1.1.4'
N N 0.0061 0.0033 'International Tables Vol C Tables 4.2.6.8 and 6.1.1.4'
Cl Cl 0.1484 0.1585 'International Tables Vol C Tables 4.2.6.8 and 6.1.1.4'
Zr Zr -2.9673 0.5597 'International Tables Vol C Tables 4.2.6.8 and 6.1.1.4'

loop_
_geom_angle_atom_site_label_1
_geom_angle_atom_site_label_2
_geom_angle_atom_site_label_3
_geom_angle
Cl2 Zr1 Cl1 97.80(3)
Cl2 Zr1 C3 135.10(7)
Cl1 Zr1 C3 101.69(7)
Cl2 Zr1 C4 108.10(7)
Cl1 Zr1 C4 132.00(7)
C3 Zr1 C4 33.47(9)
Cl2 Zr1 C22 96.52(7)
Cl1 Zr1 C22 135.66(6)
C3 Zr1 C22 97.02(9)
C4 Zr1 C22 81.37(9)
Cl2 Zr1 C20 125.80(6)
Cl1 Zr1 C20 83.57(6)
C3 Zr1 C20 96.48(9)
C4 Zr1 C20 110.29(9)
C22 Zr1 C20 54.43(8)
Cl2 Zr1 C21 128.50(6)
Cl1 Zr1 C21 113.46(7)
C3 Zr1 C21 78.65(9)
C4 Zr1 C21 80.70(9)
C22 Zr1 C21 33.09(9)
C20 Zr1 C21 32.38(9)
Cl2 Zr1 C19 93.37(6)
Cl1 Zr1 C19 83.31(6)
C3 Zr1 C19 128.66(9)
C4 Zr1 C19 132.72(9)
C22 Zr1 C19 54.09(8)
C20 Zr1 C19 32.64(8)
C21 Zr1 C19 53.77(8)
Cl2 Zr1 C23 77.07(6)
Cl1 Zr1 C23 112.61(7)
C3 Zr1 C23 129.02(9)
C4 Zr1 C23 112.20(9)
C22 Zr1 C23 32.67(9)
C20 Zr1 C23 53.70(8)
C21 Zr1 C23 53.83(8)
C19 Zr1 C23 32.07(8)
Cl2 Zr1 C2 117.16(6)
Cl1 Zr1 C2 78.67(6)
C3 Zr1 C2 32.47(8)
C4 Zr1 C2 53.69(9)
C22 Zr1 C2 129.32(9)
C20 Zr1 C2 116.17(8)
C21 Zr1 C2 108.70(8)
C19 Zr1 C2 146.17(8)
C23 Zr1 C2 161.44(8)
Cl2 Zr1 C5 81.62(6)
Cl1 Zr1 C5 121.27(6)
C3 Zr1 C5 53.69(9)
C4 Zr1 C5 32.13(8)
C22 Zr1 C5 102.22(8)
C20 Zr1 C5 142.35(8)
C21 Zr1 C5 111.51(8)
C19 Zr1 C5 155.30(8)
C23 Zr1 C5 124.00(8)
C2 Zr1 C5 52.15(8)
Cl2 Zr1 C1 87.28(5)
Cl1 Zr1 C1 90.14(5)
C3 Zr1 C1 52.94(8)
C4 Zr1 C1 52.81(8)
C22 Zr1 C1 132.34(8)
C20 Zr1 C1 146.83(8)
C21 Zr1 C1 130.05(8)
C23 Zr1 C1 153.71(8)
C2 Zr1 C1 31.00(7)
C5 Zr1 C1 31.21(7)
C2 C1 C5 106.3(2)
C2 C1 C6 126.1(2)
C5 C1 C6 126.8(2)
C2 C1 Zr1 69.76(13)
C5 C1 Zr1 70.45(13)
C6 C1 Zr1 132.56(14)
C3 C2 C1 109.5(2)
C3 C2 Zr1 69.15(14)
C1 C2 Zr1 79.24(13)
C3 C2 H2 125.3
C1 C2 H2 125.3
Zr1 C2 H2 118.0
C2 C3 C4 107.3(2)
C2 C3 Zr1 78.38(14)
C4 C3 Zr1 73.70(14)
C2 C3 H3 126.3
C4 C3 H3 126.3
Zr1 C3 H3 114.0
C5 C4 C3 108.0(2)
C5 C4 Zr1 78.89(14)
C3 C4 Zr1 72.83(15)
C5 C4 H4 126.0
C3 C4 H4 126.0
Zr1 C4 H4 114.5
C4 C5 C1 108.9(2)
C4 C5 Zr1 68.99(14)
C1 C5 Zr1 78.34(14)
C4 C5 H5 125.5
C1 C5 H5 125.5
Zr1 C5 H5 118.9
C1 C6 C8 110.66(19)
C1 C6 C7 110.30(18)
C8 C6 C7 107.03(19)
C1 C6 C9 106.67(17)
C8 C6 C9 110.06(18)
C7 C6 C9 112.15(18)
C6 C7 H7A 109.5
C6 C7 H7B 109.5
H7A C7 H7B 109.5
C6 C7 H7C 109.5
H7A C7 H7C 109.5
H7B C7 H7C 109.5
C6 C8 H8A 109.5
C6 C8 H8B 109.5
H8A C8 H8B 109.5
C6 C8 H8C 109.5
H8A C8 H8C 109.5
H8B C8 H8C 109.5
C11 C9 C12 113.14(18)
C11 C9 C10 104.66(19)
C12 C9 C10 107.93(19)
C11 C9 C6 110.90(18)
C12 C9 C6 108.52(17)
C10 C9 C6 111.65(18)
C9 C10 H10A 109.5
C9 C10 H10B 109.5
H10A C10 H10B 109.5
C9 C10 H10C 109.5
H10A C10 H10C 109.5
H10B C10 H10C 109.5
C9 C11 H11A 109.5
C9 C11 H11B 109.5
H11A C11 H11B 109.5
C9 C11 H11C 109.5
H11A C11 H11C 109.5
H11B C11 H11C 109.5
N1 C12 C9 116.6(2)
N1 C12 C13 114.5(2)
C9 C12 C13 128.7(2)
C12 N1 H1A 125(2)
C12 N1 H1B 124(2)
H1A N1 H1B 110(3)
C16 C13 C14 105.7(2)
C16 C13 C15 109.2(2)
C14 C13 C15 108.4(2)
C16 C13 C12 110.35(19)
C14 C13 C12 119.0(2)
C15 C13 C12 104.00(19)
C13 C14 H14A 109.5
C13 C14 H14B 109.5
H14A C14 H14B 109.5
C13 C14 H14C 109.5
H14A C14 H14C 109.5
H14B C14 H14C 109.5
C13 C15 H15A 109.5
C13 C15 H15B 109.5
H15A C15 H15B 109.5
C13 C15 H15C 109.5
H15A C15 H15C 109.5
H15B C15 H15C 109.5
C13 C16 H16A 109.5
C13 C16 H16B 109.5
H16A C16 H16B 109.5
C13 C16 H16C 109.5
H16A C16 H16C 109.5
H16B C16 H16C 109.5
C23 C19 C20 108.3(2)
C23 C19 C24 125.6(2)
C20 C19 C24 126.0(2)
C23 C19 Zr1 74.73(14)
C20 C19 Zr1 72.86(15)
C24 C19 Zr1 122.24(18)
C21 C20 C19 108.1(2)
C21 C20 C25 127.0(3)
C19 C20 C25 124.5(3)
C21 C20 Zr1 73.99(15)
C19 C20 Zr1 74.50(14)
C25 C20 Zr1 122.74(19)
C20 C21 C22 108.3(2)
C20 C21 C26 125.5(3)
C22 C21 C26 125.4(3)
C20 C21 Zr1 73.63(14)
C22 C21 Zr1 73.17(14)
C26 C21 Zr1 127.4(2)
C23 C22 C21 107.0(2)
C23 C22 C27 125.1(3)
C21 C22 C27 127.3(3)
C23 C22 Zr1 75.35(14)
C21 C22 Zr1 73.74(14)
C27 C22 Zr1 123.27(19)
C19 C23 C22 108.3(2)
C19 C23 C28 126.8(3)
C22 C23 C28 124.4(3)
C19 C23 Zr1 73.19(14)
C22 C23 Zr1 71.98(14)
C28 C23 Zr1 126.78(18)
C19 C24 H24A 109.5
C19 C24 H24B 109.5
H24A C24 H24B 109.5
C19 C24 H24C 109.5
H24A C24 H24C 109.5
H24B C24 H24C 109.5
C20 C25 H25A 109.5
C20 C25 H25B 109.5
H25A C25 H25B 109.5
C20 C25 H25C 109.5
H25A C25 H25C 109.5
H25B C25 H25C 109.5
C21 C26 H26A 109.5
C21 C26 H26B 109.5
H26A C26 H26B 109.5
C21 C26 H26C 109.5
H26A C26 H26C 109.5
H26B C26 H26C 109.5
C22 C27 H27A 109.5
C22 C27 H27B 109.5
H27A C27 H27B 109.5
C22 C27 H27C 109.5
H27A C27 H27C 109.5
H27B C27 H27C 109.5
C23 C28 H28A 109.5
C23 C28 H28B 109.5
H28A C28 H28B 109.5
C23 C28 H28C 109.5
H28A C28 H28C 109.5
H28B C28 H28C 109.5
Cl51 Zr51 Cl52 98.90(3)
Cl51 Zr51 C54 135.35(7)
Cl52 Zr51 C54 100.26(7)
Cl51 Zr51 C53 109.23(7)
Cl52 Zr51 C53 131.25(7)
C54 Zr51 C53 33.35(10)
Cl51 Zr51 C71 95.11(6)
Cl52 Zr51 C71 134.69(6)
C54 Zr51 C71 99.28(9)
C53 Zr51 C71 82.33(8)
Cl51 Zr51 C73 129.66(6)
Cl52 Zr51 C73 84.46(6)
C54 Zr51 C73 92.16(9)
C53 Zr51 C73 105.04(8)
C71 Zr51 C73 54.29(8)
Cl51 Zr51 C72 127.58(6)
Cl52 Zr51 C72 115.46(6)
C54 Zr51 C72 77.74(8)
C53 Zr51 C72 77.17(8)
C71 Zr51 C72 32.76(8)
C73 Zr51 C72 32.48(8)
Cl51 Zr51 C69 97.61(6)
Cl52 Zr51 C69 81.46(6)
C54 Zr51 C69 124.89(9)
C53 Zr51 C69 130.62(8)
C71 Zr51 C69 53.97(8)
C73 Zr51 C69 32.78(8)
C72 Zr51 C69 53.81(8)
Cl51 Zr51 C70 78.60(6)
Cl52 Zr51 C70 109.91(6)
C54 Zr51 C70 130.02(9)
C53 Zr51 C70 114.08(8)
C71 Zr51 C70 32.48(8)
C73 Zr51 C70 53.87(8)
C72 Zr51 C70 53.66(8)
C69 Zr51 C70 32.24(8)
Cl51 Zr51 C55 116.52(6)
Cl52 Zr51 C55 78.11(6)
C54 Zr51 C55 32.60(8)
C53 Zr51 C55 53.95(8)
C71 Zr51 C55 131.59(8)
C73 Zr51 C55 113.32(8)
C72 Zr51 C55 108.75(8)
C69 Zr51 C55 142.33(8)
C70 Zr51 C55 162.31(8)
Cl51 Zr51 C52 82.26(6)
Cl52 Zr51 C52 122.58(6)
C54 Zr51 C52 53.50(9)
C53 Zr51 C52 32.10(8)
C71 Zr51 C52 101.86(8)
C73 Zr51 C52 137.08(8)
C72 Zr51 C52 107.41(8)
C69 Zr51 C52 155.81(8)
C70 Zr51 C52 126.17(8)
C55 Zr51 C52 52.36(8)
Cl51 Zr51 C51 86.66(5)
Cl52 Zr51 C51 91.28(5)
C54 Zr51 C51 53.07(8)
C53 Zr51 C51 53.02(7)
C71 Zr51 C51 132.56(7)
C73 Zr51 C51 143.67(7)
C72 Zr51 C51 128.01(7)
C69 Zr51 C51 172.05(7)
C70 Zr51 C51 155.69(7)
C55 Zr51 C51 31.29(7)
C52 Zr51 C51 31.30(7)
C55 C51 C52 106.1(2)
C55 C51 C56 127.1(2)
C52 C51 C56 125.8(2)
C55 C51 Zr51 69.68(13)
C52 C51 Zr51 70.73(13)
C56 C51 Zr51 133.38(15)
C53 C52 C51 109.5(2)
C53 C52 Zr51 69.67(13)
C51 C52 Zr51 77.97(13)
C53 C52 H52 125.3
C51 C52 H52 125.3
Zr51 C52 H52 118.8
C52 C53 C54 107.3(2)
C52 C53 Zr51 78.23(14)
C54 C53 Zr51 72.16(14)
C52 C53 H53 126.3
C54 C53 H53 126.3
Zr51 C53 H53 115.5
C55 C54 C53 108.2(2)
C55 C54 Zr51 78.10(14)
C53 C54 Zr51 74.49(14)
C55 C54 H54 125.9
C53 C54 H54 125.9
Zr51 C54 H54 113.8
C54 C55 C51 108.9(2)
C54 C55 Zr51 69.31(13)
C51 C55 Zr51 79.02(13)
C54 C55 H55 125.6
C51 C55 H55 125.6
Zr51 C55 H55 117.9
C51 C56 C57 109.73(19)
C51 C56 C58 110.83(19)
C57 C56 C58 106.8(2)
C51 C56 C59 105.89(17)
C57 C56 C59 112.06(18)
C58 C56 C59 111.63(19)
C56 C57 H57A 109.5
C56 C57 H57B 109.5
H57A C57 H57B 109.5
C56 C57 H57C 109.5
H57A C57 H57C 109.5
H57B C57 H57C 109.5
C56 C58 H58A 109.5
C56 C58 H58B 109.5
H58A C58 H58B 109.5
C56 C58 H58C 109.5
H58A C58 H58C 109.5
H58B C58 H58C 109.5
C61 C59 C62 112.38(18)
C61 C59 C60 104.64(19)
C62 C59 C60 107.01(18)
C61 C59 C56 111.26(19)
C62 C59 C56 110.53(18)
C60 C59 C56 110.79(18)
C59 C60 H60A 109.5
C59 C60 H60B 109.5
H60A C60 H60B 109.5
C59 C60 H60C 109.5
H60A C60 H60C 109.5
H60B C60 H60C 109.5
C59 C61 H61A 109.5
C59 C61 H61B 109.5
H61A C61 H61B 109.5
C59 C61 H61C 109.5
H61A C61 H61C 109.5
H61B C61 H61C 109.5
N51 C62 C63 115.6(2)
N51 C62 C59 116.2(2)
C63 C62 C59 127.7(2)
C62 N51 H51A 123(2)
C62 N51 H51B 126(2)
H51A N51 H51B 111(3)
C64 C63 C66 105.4(2)
C64 C63 C65 107.9(3)
C66 C63 C65 109.7(3)
C64 C63 C62 110.9(2)
C66 C63 C62 117.7(2)
C65 C63 C62 105.0(2)
C63 C64 H64A 109.5
C63 C64 H64B 109.5
H64A C64 H64B 109.5
C63 C64 H64C 109.5
H64A C64 H64C 109.5
H64B C64 H64C 109.5
C63 C65 H65A 109.5
C63 C65 H65B 109.5
H65A C65 H65B 109.5
C63 C65 H65C 109.5
H65A C65 H65C 109.5
H65B C65 H65C 109.5
C63 C66 H66A 109.5
C63 C66 H66B 109.5
H66A C66 H66B 109.5
C63 C66 H66C 109.5
H66A C66 H66C 109.5
H66B C66 H66C 109.5
C70 C69 C73 107.7(2)
C70 C69 C74 126.2(2)
C73 C69 C74 125.7(2)
C70 C69 Zr51 74.14(14)
C73 C69 Zr51 72.51(13)
C74 C69 Zr51 124.79(18)
C69 C70 C71 108.2(2)
C69 C70 C75 125.8(2)
C71 C70 C75 125.6(2)
C69 C70 Zr51 73.63(13)
C71 C70 Zr51 72.05(13)
C75 C70 Zr51 125.44(18)
C70 C71 C72 108.0(2)
C70 C71 C76 125.3(2)
C72 C71 C76 126.2(2)
C70 C71 Zr51 75.48(14)
C72 C71 Zr51 74.49(13)
C76 C71 Zr51 122.89(17)
C73 C72 C71 108.1(2)
C73 C72 C77 124.9(2)
C71 C72 C77 126.2(2)
C73 C72 Zr51 73.23(14)
C71 C72 Zr51 72.75(14)
C77 C72 Zr51 128.14(17)
C72 C73 C69 107.9(2)
C72 C73 C78 125.9(2)
C69 C73 C78 125.8(2)
C72 C73 Zr51 74.29(13)
C69 C73 Zr51 74.71(14)
C78 C73 Zr51 122.02(18)
C69 C74 H74A 109.5
C69 C74 H74B 109.5
H74A C74 H74B 109.5
C69 C74 H74C 109.5
H74A C74 H74C 109.5
H74B C74 H74C 109.5
C70 C75 H75A 109.5
C70 C75 H75B 109.5
H75A C75 H75B 109.5
C70 C75 H75C 109.5
H75A C75 H75C 109.5
H75B C75 H75C 109.5
C71 C76 H76A 109.5
C71 C76 H76B 109.5
H76A C76 H76B 109.5
C71 C76 H76C 109.5
H76A C76 H76C 109.5
H76B C76 H76C 109.5
C72 C77 H77A 109.5
C72 C77 H77B 109.5
H77A C77 H77B 109.5
C72 C77 H77C 109.5
H77A C77 H77C 109.5
H77B C77 H77C 109.5
C73 C78 H78A 109.5
C73 C78 H78B 109.5
H78A C78 H78B 109.5
C73 C78 H78C 109.5
H78A C78 H78C 109.5
H78B C78 H78C 109.5
Cl83 C80 Cl82 112.48(18)
Cl83 C80 Cl81 110.45(17)
Cl82 C80 Cl81 109.71(17)
Cl83 C80 H80 108.0
Cl82 C80 H80 108.0
Cl81 C80 H80 108.0
Cl93 C90 Cl92 110.48(18)
Cl93 C90 Cl91 110.94(17)
Cl92 C90 Cl91 110.06(18)
Cl93 C90 H90 108.4
Cl92 C90 H90 108.4
Cl91 C90 H90 108.4

loop_
_geom_bond_atom_site_label_1
_geom_bond_atom_site_label_2
_geom_bond_distance
Zr1 Cl2 2.4244(6)
Zr1 Cl1 2.4389(7)
Zr1 C3 2.447(2)
Zr1 C4 2.459(2)
Zr1 C22 2.509(2)
Zr1 C20 2.512(3)
Zr1 C21 2.517(2)
Zr1 C19 2.533(2)
Zr1 C23 2.553(2)
Zr1 C2 2.565(2)
Zr1 C5 2.584(2)
Zr1 C1 2.686(2)
C1 C2 1.408(3)
C1 C5 1.421(3)
C1 C6 1.524(3)
C2 C3 1.406(4)
C2 H2 0.9500
C3 C4 1.413(4)
C3 H3 0.9500
C4 C5 1.401(4)
C4 H4 0.9500
C5 H5 0.9500
C6 C8 1.534(3)
C6 C7 1.537(3)
C6 C9 1.621(3)
C7 H7A 0.9800
C7 H7B 0.9800
C7 H7C 0.9800
C8 H8A 0.9800
C8 H8B 0.9800
C8 H8C 0.9800
C9 C11 1.536(3)
C9 C12 1.541(3)
C9 C10 1.550(3)
C10 H10A 0.9800
C10 H10B 0.9800
C10 H10C 0.9800
C11 H11A 0.9800
C11 H11B 0.9800
C11 H11C 0.9800
C12 N1 1.279(3)
C12 C13 1.549(3)
N1 H1A 0.80(3)
N1 H1B 0.84(3)
C13 C16 1.532(4)
C13 C14 1.532(3)
C13 C15 1.546(4)
C14 H14A 0.9800
C14 H14B 0.9800
C14 H14C 0.9800
C15 H15A 0.9800
C15 H15B 0.9800
C15 H15C 0.9800
C16 H16A 0.9800
C16 H16B 0.9800
C16 H16C 0.9800
C19 C23 1.405(4)
C19 C20 1.418(4)
C19 C24 1.503(4)
C20 C21 1.402(4)
C20 C25 1.507(4)
C21 C22 1.431(4)
C21 C26 1.509(4)
C22 C23 1.424(4)
C22 C27 1.499(4)
C23 C28 1.499(4)
C24 H24A 0.9800
C24 H24B 0.9800
C24 H24C 0.9800
C25 H25A 0.9800
C25 H25B 0.9800
C25 H25C 0.9800
C26 H26A 0.9800
C26 H26B 0.9800
C26 H26C 0.9800
C27 H27A 0.9800
C27 H27B 0.9800
C27 H27C 0.9800
C28 H28A 0.9800
C28 H28B 0.9800
C28 H28C 0.9800
Zr51 Cl51 2.4380(7)
Zr51 Cl52 2.4400(7)
Zr51 C54 2.442(2)
Zr51 C53 2.472(2)
Zr51 C71 2.509(2)
Zr51 C73 2.517(2)
Zr51 C72 2.531(2)
Zr51 C69 2.546(2)
Zr51 C70 2.553(2)
Zr51 C55 2.554(2)
Zr51 C52 2.581(2)
Zr51 C51 2.674(2)
C51 C55 1.415(3)
C51 C52 1.420(3)
C51 C56 1.518(3)
C52 C53 1.401(4)
C52 H52 0.9500
C53 C54 1.410(4)
C53 H53 0.9500
C54 C55 1.406(4)
C54 H54 0.9500
C55 H55 0.9500
C56 C57 1.535(3)
C56 C58 1.538(3)
C56 C59 1.620(3)
C57 H57A 0.9800
C57 H57B 0.9800
C57 H57C 0.9800
C58 H58A 0.9800
C58 H58B 0.9800
C58 H58C 0.9800
C59 C61 1.542(3)
C59 C62 1.550(3)
C59 C60 1.553(3)
C60 H60A 0.9800
C60 H60B 0.9800
C60 H60C 0.9800
C61 H61A 0.9800
C61 H61B 0.9800
C61 H61C 0.9800
C62 N51 1.276(3)
C62 C63 1.543(3)
N51 H51A 0.79(3)
N51 H51B 0.77(3)
C63 C64 1.524(4)
C63 C66 1.533(4)
C63 C65 1.542(4)
C64 H64A 0.9800
C64 H64B 0.9800
C64 H64C 0.9800
C65 H65A 0.9800
C65 H65B 0.9800
C65 H65C 0.9800
C66 H66A 0.9800
C66 H66B 0.9800
C66 H66C 0.9800
C69 C70 1.415(3)
C69 C73 1.429(4)
C69 C74 1.493(3)
C70 C71 1.416(4)
C70 C75 1.496(4)
C71 C72 1.421(4)
C71 C76 1.507(3)
C72 C73 1.412(3)
C72 C77 1.497(3)
C73 C78 1.502(4)
C74 H74A 0.9800
C74 H74B 0.9800
C74 H74C 0.9800
C75 H75A 0.9800
C75 H75B 0.9800
C75 H75C 0.9800
C76 H76A 0.9800
C76 H76B 0.9800
C76 H76C 0.9800
C77 H77A 0.9800
C77 H77B 0.9800
C77 H77C 0.9800
C78 H78A 0.9800
C78 H78B 0.9800
C78 H78C 0.9800
C80 Cl83 1.739(3)
C80 Cl82 1.756(3)
C80 Cl81 1.768(3)
C80 H80 1.0000
C90 Cl93 1.744(3)
C90 Cl92 1.747(3)
C90 Cl91 1.761(3)
C90 H90 1.0000

loop_
_geom_torsion_atom_site_label_1
_geom_torsion_atom_site_label_2
_geom_torsion_atom_site_label_3
_geom_torsion_atom_site_label_4
_geom_torsion
Cl2 Zr1 C1 C2 165.13(14)
Cl1 Zr1 C1 C2 67.33(14)
C3 Zr1 C1 C2 -37.27(15)
C4 Zr1 C1 C2 -79.62(16)
C22 Zr1 C1 C2 -98.52(17)
C20 Zr1 C1 C2 -11.1(2)
C21 Zr1 C1 C2 -54.14(18)
C23 Zr1 C1 C2 -141.89(19)
C5 Zr1 C1 C2 -116.6(2)
Cl2 Zr1 C1 C5 -78.29(13)
Cl1 Zr1 C1 C5 -176.09(13)
C3 Zr1 C1 C5 79.31(16)
C4 Zr1 C1 C5 36.96(15)
C22 Zr1 C1 C5 18.06(18)
C20 Zr1 C1 C5 105.51(18)
C21 Zr1 C1 C5 62.44(17)
Cl2 Zr1 C1 C6 44.24(19)
C22 Zr1 C1 C6 140.59(19)
C20 Zr1 C1 C6 -132.0(2)
C21 Zr1 C1 C6 -175.03(18)
C23 Zr1 C1 C6 97.2(2)
C2 Zr1 C1 C6 -120.9(3)
C5 Zr1 C1 C6 122.5(3)
C5 C1 C2 C3 1.8(3)
C6 C1 C2 C3 -168.3(2)
Zr1 C1 C2 C3 63.16(17)
C5 C1 C2 Zr1 -61.38(16)
C6 C1 C2 Zr1 128.5(2)
Cl2 Zr1 C2 C3 -132.57(15)
Cl1 Zr1 C2 C3 134.41(17)
C4 Zr1 C2 C3 -39.34(17)
C22 Zr1 C2 C3 -6.7(2)
C20 Zr1 C2 C3 57.46(19)
C21 Zr1 C2 C3 23.26(19)
C19 Zr1 C2 C3 75.2(2)
C23 Zr1 C2 C3 5.0(4)
C5 Zr1 C2 C3 -79.88(18)
C1 Zr1 C2 C3 -115.8(2)
Cl2 Zr1 C2 C1 -16.75(16)
Cl1 Zr1 C2 C1 -109.77(14)
C3 Zr1 C2 C1 115.8(2)
C4 Zr1 C2 C1 76.48(16)
C22 Zr1 C2 C1 109.09(15)
C20 Zr1 C2 C1 173.28(13)
C21 Zr1 C2 C1 139.08(14)
C19 Zr1 C2 C1 -168.94(14)
C23 Zr1 C2 C1 120.8(2)
C5 Zr1 C2 C1 35.94(14)
C1 C2 C3 C4 -1.1(3)
Zr1 C2 C3 C4 68.63(17)
C1 C2 C3 Zr1 -69.72(18)
Cl2 Zr1 C3 C2 68.15(19)
Cl1 Zr1 C3 C2 -45.67(17)
C4 Zr1 C3 C2 112.1(2)
C22 Zr1 C3 C2 174.75(16)
C20 Zr1 C3 C2 -130.41(16)
C21 Zr1 C3 C2 -157.58(18)
C19 Zr1 C3 C2 -136.42(15)
C23 Zr1 C3 C2 -177.96(14)
C5 Zr1 C3 C2 74.71(17)
C1 Zr1 C3 C2 35.52(14)
Cl2 Zr1 C3 C4 -43.99(19)
Cl1 Zr1 C3 C4 -157.82(14)
C22 Zr1 C3 C4 62.61(16)
C20 Zr1 C3 C4 117.44(16)
C21 Zr1 C3 C4 90.28(16)
C19 Zr1 C3 C4 111.43(17)
C23 Zr1 C3 C4 69.89(19)
C2 Zr1 C3 C4 -112.1(2)
C5 Zr1 C3 C4 -37.43(15)
C1 Zr1 C3 C4 -76.63(16)
C2 C3 C4 C5 -0.1(3)
Zr1 C3 C4 C5 71.81(17)
C2 C3 C4 Zr1 -71.87(18)
Cl2 Zr1 C4 C5 36.02(16)
Cl1 Zr1 C4 C5 -83.09(16)
C3 Zr1 C4 C5 -112.9(2)
C22 Zr1 C4 C5 130.11(16)
C20 Zr1 C4 C5 177.01(14)
C21 Zr1 C4 C5 163.62(16)
C19 Zr1 C4 C5 148.74(14)
C23 Zr1 C4 C5 119.08(15)
C2 Zr1 C4 C5 -74.82(15)
C1 Zr1 C4 C5 -35.87(13)
Cl2 Zr1 C4 C3 148.95(14)
Cl1 Zr1 C4 C3 29.84(19)
C22 Zr1 C4 C3 -116.96(17)
C20 Zr1 C4 C3 -70.07(17)
C21 Zr1 C4 C3 -83.46(16)
C19 Zr1 C4 C3 -98.34(17)
C23 Zr1 C4 C3 -128.00(15)
C2 Zr1 C4 C3 38.10(15)
C5 Zr1 C4 C3 112.9(2)
C1 Zr1 C4 C3 77.05(16)
C3 C4 C5 C1 1.2(3)
Zr1 C4 C5 C1 68.85(17)
C3 C4 C5 Zr1 -67.67(18)
C2 C1 C5 C4 -1.8(3)
C6 C1 C5 C4 168.2(2)
Zr1 C1 C5 C4 -62.74(17)
C2 C1 C5 Zr1 60.93(16)
C6 C1 C5 Zr1 -129.1(2)
Cl2 Zr1 C5 C4 -145.60(15)
Cl1 Zr1 C5 C4 120.33(14)
C3 Zr1 C5 C4 39.08(15)
C22 Zr1 C5 C4 -50.69(17)
C20 Zr1 C5 C4 -4.6(2)
C21 Zr1 C5 C4 -17.41(17)
C19 Zr1 C5 C4 -65.8(3)
C23 Zr1 C5 C4 -77.45(17)
C2 Zr1 C5 C4 80.07(16)
C1 Zr1 C5 C4 115.8(2)
Cl2 Zr1 C5 C1 98.65(13)
Cl1 Zr1 C5 C1 4.57(16)
C3 Zr1 C5 C1 -76.67(15)
C4 Zr1 C5 C1 -115.8(2)
C22 Zr1 C5 C1 -166.44(14)
C20 Zr1 C5 C1 -120.35(16)
C21 Zr1 C5 C1 -133.16(14)
C19 Zr1 C5 C1 178.40(17)
C23 Zr1 C5 C1 166.80(13)
C2 Zr1 C5 C1 -35.69(13)
C2 C1 C6 C8 -34.9(3)
C5 C1 C6 C8 157.1(2)
Zr1 C1 C6 C8 60.2(2)
C2 C1 C6 C7 -153.1(2)
C5 C1 C6 C7 38.8(3)
Zr1 C1 C6 C7 -58.1(3)
C2 C1 C6 C9 84.8(3)
C5 C1 C6 C9 -83.2(3)
Zr1 C1 C6 C9 179.86(15)
C1 C6 C9 C11 -50.6(2)
C8 C6 C9 C11 69.5(2)
C7 C6 C9 C11 -171.5(2)
C1 C6 C9 C12 -175.49(17)
C8 C6 C9 C12 -55.4(2)
C7 C6 C9 C12 63.6(2)
C1 C6 C9 C10 65.7(2)
C8 C6 C9 C10 -174.23(19)
C7 C6 C9 C10 -55.2(3)
C11 C9 C12 N1 158.3(2)
C10 C9 C12 N1 43.0(3)
C6 C9 C12 N1 -78.2(2)
C11 C9 C12 C13 -15.3(3)
C10 C9 C12 C13 -130.6(2)
C6 C9 C12 C13 108.2(2)
N1 C12 C13 C16 43.6(3)
C9 C12 C13 C16 -142.7(2)
N1 C12 C13 C14 166.0(2)
C9 C12 C13 C14 -20.3(3)
N1 C12 C13 C15 -73.4(3)
C9 C12 C13 C15 100.3(3)
Cl2 Zr1 C19 C23 58.92(15)
Cl1 Zr1 C19 C23 156.38(15)
C3 Zr1 C19 C23 -103.98(17)
C4 Zr1 C19 C23 -59.65(19)
C22 Zr1 C19 C23 -36.70(15)
C20 Zr1 C19 C23 -115.1(2)
C21 Zr1 C19 C23 -77.96(17)
C2 Zr1 C19 C23 -145.66(16)
C5 Zr1 C19 C23 -18.3(3)
Cl2 Zr1 C19 C20 174.02(14)
Cl1 Zr1 C19 C20 -88.51(14)
C3 Zr1 C19 C20 11.1(2)
C4 Zr1 C19 C20 55.46(19)
C22 Zr1 C19 C20 78.40(16)
C21 Zr1 C19 C20 37.14(15)
C23 Zr1 C19 C20 115.1(2)
C2 Zr1 C19 C20 -30.6(2)
C5 Zr1 C19 C20 96.8(2)
Cl2 Zr1 C19 C24 -63.8(2)
Cl1 Zr1 C19 C24 33.6(2)
C3 Zr1 C19 C24 133.3(2)
C4 Zr1 C19 C24 177.6(2)
C22 Zr1 C19 C24 -159.5(3)
C20 Zr1 C19 C24 122.1(3)
C21 Zr1 C19 C24 159.3(3)
C23 Zr1 C19 C24 -122.8(3)
C2 Zr1 C19 C24 91.6(3)
C5 Zr1 C19 C24 -141.1(2)
C23 C19 C20 C21 0.0(3)
C24 C19 C20 C21 175.3(3)
Zr1 C19 C20 C21 -66.92(18)
C23 C19 C20 C25 -173.7(3)
C24 C19 C20 C25 1.6(4)
Zr1 C19 C20 C25 119.4(3)
C23 C19 C20 Zr1 66.92(18)
C24 C19 C20 Zr1 -117.8(3)
Cl2 Zr1 C20 C21 107.20(15)
Cl1 Zr1 C20 C21 -157.80(16)
C3 Zr1 C20 C21 -56.71(17)
C4 Zr1 C20 C21 -25.25(18)
C22 Zr1 C20 C21 37.30(16)
C19 Zr1 C20 C21 114.6(2)
C23 Zr1 C20 C21 77.94(17)
C2 Zr1 C20 C21 -83.81(17)
C5 Zr1 C20 C21 -22.6(2)
C1 Zr1 C20 C21 -77.5(2)
Cl2 Zr1 C20 C19 -7.37(17)
Cl1 Zr1 C20 C19 87.63(14)
C3 Zr1 C20 C19 -171.28(15)
C4 Zr1 C20 C19 -139.83(15)
C22 Zr1 C20 C19 -77.27(16)
C21 Zr1 C20 C19 -114.6(2)
C23 Zr1 C20 C19 -36.63(15)
C2 Zr1 C20 C19 161.62(14)
C5 Zr1 C20 C19 -137.22(15)
C1 Zr1 C20 C19 167.95(14)
Cl2 Zr1 C20 C25 -128.8(2)
Cl1 Zr1 C20 C25 -33.8(2)
C3 Zr1 C20 C25 67.3(2)
C4 Zr1 C20 C25 98.8(2)
C22 Zr1 C20 C25 161.3(3)
C21 Zr1 C20 C25 124.0(3)
C19 Zr1 C20 C25 -121.4(3)
C23 Zr1 C20 C25 -158.0(3)
C2 Zr1 C20 C25 40.2(3)
C5 Zr1 C20 C25 101.4(2)
C1 Zr1 C20 C25 46.5(3)
C19 C20 C21 C22 1.8(3)
C25 C20 C21 C22 175.3(3)
Zr1 C20 C21 C22 -65.49(18)
C19 C20 C21 C26 -168.2(3)
C25 C20 C21 C26 5.4(5)
Zr1 C20 C21 C26 124.6(3)
C19 C20 C21 Zr1 67.26(18)
C25 C20 C21 Zr1 -119.2(3)
Cl2 Zr1 C21 C20 -98.13(16)
Cl1 Zr1 C21 C20 24.16(17)
C3 Zr1 C21 C20 122.10(17)
C4 Zr1 C21 C20 156.08(17)
C22 Zr1 C21 C20 -115.5(2)
C19 Zr1 C21 C20 -37.45(15)
C23 Zr1 C21 C20 -77.49(17)
C2 Zr1 C21 C20 109.61(16)
C5 Zr1 C21 C20 165.35(15)
C1 Zr1 C21 C20 135.76(15)
Cl2 Zr1 C21 C22 17.35(19)
Cl1 Zr1 C21 C22 139.64(14)
C3 Zr1 C21 C22 -122.42(17)
C4 Zr1 C21 C22 -88.44(17)
C20 Zr1 C21 C22 115.5(2)
C19 Zr1 C21 C22 78.03(17)
C23 Zr1 C21 C22 37.99(15)
C2 Zr1 C21 C22 -134.91(16)
C5 Zr1 C21 C22 -79.17(17)
C1 Zr1 C21 C22 -108.76(16)
Cl2 Zr1 C21 C26 139.4(2)
Cl1 Zr1 C21 C26 -98.3(3)
C3 Zr1 C21 C26 -0.4(3)
C4 Zr1 C21 C26 33.6(3)
C22 Zr1 C21 C26 122.0(3)
C20 Zr1 C21 C26 -122.5(3)
C19 Zr1 C21 C26 -159.9(3)
C23 Zr1 C21 C26 160.0(3)
C2 Zr1 C21 C26 -12.9(3)
C5 Zr1 C21 C26 42.9(3)
C1 Zr1 C21 C26 13.3(3)
C20 C21 C22 C23 -2.8(3)
C26 C21 C22 C23 167.1(3)
Zr1 C21 C22 C23 -68.63(17)
C20 C21 C22 C27 -174.4(3)
C26 C21 C22 C27 -4.5(4)
Zr1 C21 C22 C27 119.8(3)
C20 C21 C22 Zr1 65.80(18)
C26 C21 C22 Zr1 -124.3(3)
Cl2 Zr1 C22 C23 -53.43(15)
Cl1 Zr1 C22 C23 54.78(19)
C3 Zr1 C22 C23 169.48(16)
C4 Zr1 C22 C23 -160.83(16)
C20 Zr1 C22 C23 76.52(16)
C21 Zr1 C22 C23 113.0(2)
C19 Zr1 C22 C23 36.01(14)
C2 Zr1 C22 C23 173.12(14)
C5 Zr1 C22 C23 -136.24(15)
C1 Zr1 C22 C23 -145.70(14)
Cl2 Zr1 C22 C21 -166.42(15)
Cl1 Zr1 C22 C21 -58.21(19)
C3 Zr1 C22 C21 56.50(17)
C4 Zr1 C22 C21 86.19(17)
C20 Zr1 C22 C21 -36.47(15)
C19 Zr1 C22 C21 -76.97(16)
C23 Zr1 C22 C21 -113.0(2)
C2 Zr1 C22 C21 60.14(19)
C5 Zr1 C22 C21 110.78(16)
C1 Zr1 C22 C21 101.32(16)
Cl2 Zr1 C22 C27 69.2(3)
Cl1 Zr1 C22 C27 177.4(2)
C3 Zr1 C22 C27 -67.9(3)
C4 Zr1 C22 C27 -38.2(3)
C20 Zr1 C22 C27 -160.8(3)
C21 Zr1 C22 C27 -124.4(3)
C19 Zr1 C22 C27 158.7(3)
C23 Zr1 C22 C27 122.7(3)
C2 Zr1 C22 C27 -64.2(3)
C5 Zr1 C22 C27 -13.6(3)
C1 Zr1 C22 C27 -23.0(3)
C20 C19 C23 C22 -1.8(3)
C24 C19 C23 C22 -177.1(2)
Zr1 C19 C23 C22 63.90(17)
C20 C19 C23 C28 170.6(3)
C24 C19 C23 C28 -4.7(4)
Zr1 C19 C23 C28 -123.7(3)
C20 C19 C23 Zr1 -65.68(18)
C24 C19 C23 Zr1 119.0(3)
C21 C22 C23 C19 2.8(3)
C27 C22 C23 C19 174.7(3)
Zr1 C22 C23 C19 -64.69(18)
C21 C22 C23 C28 -169.8(2)
C27 C22 C23 C28 2.1(4)
Zr1 C22 C23 C28 122.7(3)
C21 C22 C23 Zr1 67.52(17)
C27 C22 C23 Zr1 -120.6(3)
Cl2 Zr1 C23 C19 -118.70(15)
Cl1 Zr1 C23 C19 -25.53(16)
C3 Zr1 C23 C19 102.78(17)
C4 Zr1 C23 C19 136.79(15)
C22 Zr1 C23 C19 116.3(2)
C20 Zr1 C23 C19 37.30(15)
C21 Zr1 C23 C19 77.75(16)
C2 Zr1 C23 C19 99.3(3)
C5 Zr1 C23 C19 170.89(14)
C1 Zr1 C23 C19 -173.61(15)
Cl2 Zr1 C23 C22 125.04(15)
Cl1 Zr1 C23 C22 -141.79(14)
C3 Zr1 C23 C22 -13.5(2)
C4 Zr1 C23 C22 20.53(18)
C20 Zr1 C23 C22 -78.96(16)
C21 Zr1 C23 C22 -38.51(15)
C19 Zr1 C23 C22 -116.3(2)
C2 Zr1 C23 C22 -16.9(3)
C5 Zr1 C23 C22 54.63(17)
C1 Zr1 C23 C22 70.1(2)
Cl2 Zr1 C23 C28 5.1(3)
Cl1 Zr1 C23 C28 98.3(3)
C3 Zr1 C23 C28 -133.4(3)
C4 Zr1 C23 C28 -99.4(3)
C22 Zr1 C23 C28 -119.9(3)
C20 Zr1 C23 C28 161.1(3)
C21 Zr1 C23 C28 -158.5(3)
C19 Zr1 C23 C28 123.8(3)
C2 Zr1 C23 C28 -136.9(3)
C5 Zr1 C23 C28 -65.3(3)
C1 Zr1 C23 C28 -49.8(4)
Cl51 Zr51 C51 C55 -163.15(14)
Cl52 Zr51 C51 C55 -64.31(14)
C54 Zr51 C51 C55 37.58(15)
C53 Zr51 C51 C55 79.67(16)
C71 Zr51 C51 C55 102.97(16)
C73 Zr51 C51 C55 18.1(2)
C72 Zr51 C51 C55 59.97(17)
C70 Zr51 C51 C55 144.43(19)
C52 Zr51 C51 C55 116.3(2)
Cl51 Zr51 C51 C52 80.57(14)
Cl52 Zr51 C51 C52 179.41(14)
C54 Zr51 C51 C52 -78.70(16)
C53 Zr51 C51 C52 -36.62(15)
C71 Zr51 C51 C52 -13.31(18)
C73 Zr51 C51 C52 -98.20(17)
C72 Zr51 C51 C52 -56.31(17)
C70 Zr51 C51 C52 28.2(3)
C55 Zr51 C51 C52 -116.3(2)
Cl51 Zr51 C51 C56 -40.9(2)
Cl52 Zr51 C51 C56 58.0(2)
C54 Zr51 C51 C56 159.9(2)
C53 Zr51 C51 C56 -158.0(2)
C71 Zr51 C51 C56 -134.73(19)
C73 Zr51 C51 C56 140.37(19)
C72 Zr51 C51 C56 -177.73(18)
C70 Zr51 C51 C56 -93.3(3)
C55 Zr51 C51 C56 122.3(3)
C52 Zr51 C51 C56 -121.4(3)
C55 C51 C52 C53 2.0(3)
C56 C51 C52 C53 -166.7(2)
Zr51 C51 C52 C53 63.11(16)
C55 C51 C52 Zr51 -61.07(16)
C56 C51 C52 Zr51 130.2(2)
Cl51 Zr51 C52 C53 147.36(15)
Cl52 Zr51 C52 C53 -116.99(14)
C54 Zr51 C52 C53 -39.10(16)
C71 Zr51 C52 C53 53.74(16)
C73 Zr51 C52 C53 4.3(2)
C72 Zr51 C52 C53 20.32(17)
C69 Zr51 C52 C53 56.0(3)
C70 Zr51 C52 C53 77.64(17)
C55 Zr51 C52 C53 -80.26(17)
C51 Zr51 C52 C53 -116.3(2)
Cl51 Zr51 C52 C51 -96.35(13)
Cl52 Zr51 C52 C51 -0.70(16)
C54 Zr51 C52 C51 77.18(15)
C53 Zr51 C52 C51 116.3(2)
C71 Zr51 C52 C51 170.02(14)
C73 Zr51 C52 C51 120.56(15)
C72 Zr51 C52 C51 136.61(14)
C69 Zr51 C52 C51 172.31(17)
C70 Zr51 C52 C51 -166.08(13)
C55 Zr51 C52 C51 36.03(13)
C51 C52 C53 C54 -1.6(3)
Zr51 C52 C53 C54 66.88(17)
C51 C52 C53 Zr51 -68.47(17)
Cl51 Zr51 C53 C52 -34.47(15)
Cl52 Zr51 C53 C52 87.12(16)
C54 Zr51 C53 C52 112.7(2)
C71 Zr51 C53 C52 -127.23(16)
C73 Zr51 C53 C52 -176.99(14)
C72 Zr51 C53 C52 -160.13(16)
C69 Zr51 C53 C52 -153.41(14)
C70 Zr51 C53 C52 -120.26(14)
C55 Zr51 C53 C52 74.87(15)
C51 Zr51 C53 C52 35.67(13)
Cl51 Zr51 C53 C54 -147.20(14)
Cl52 Zr51 C53 C54 -25.61(18)
C71 Zr51 C53 C54 120.04(16)
C73 Zr51 C53 C54 70.28(16)
C72 Zr51 C53 C54 87.14(16)
C69 Zr51 C53 C54 93.86(17)
C70 Zr51 C53 C54 127.01(15)
C55 Zr51 C53 C54 -37.86(14)
C52 Zr51 C53 C54 -112.7(2)
C51 Zr51 C53 C54 -77.06(15)
C52 C53 C54 C55 0.5(3)
Zr51 C53 C54 C55 71.56(18)
C52 C53 C54 Zr51 -71.05(17)
Cl51 Zr51 C54 C55 -66.20(19)
Cl52 Zr51 C54 C55 47.81(16)
C53 Zr51 C54 C55 -112.9(2)
C71 Zr51 C54 C55 -173.28(15)
C73 Zr51 C54 C55 132.57(16)
C72 Zr51 C54 C55 161.87(17)
C69 Zr51 C54 C55 134.50(15)
C70 Zr51 C54 C55 174.94(14)
C52 Zr51 C54 C55 -75.34(16)
C51 Zr51 C54 C55 -36.02(14)
Cl51 Zr51 C54 C53 46.71(19)
Cl52 Zr51 C54 C53 160.71(14)
C71 Zr51 C54 C53 -60.38(16)
C73 Zr51 C54 C53 -114.52(15)
C72 Zr51 C54 C53 -85.22(15)
C69 Zr51 C54 C53 -112.59(15)
C70 Zr51 C54 C53 -72.15(18)
C55 Zr51 C54 C53 112.9(2)
C52 Zr51 C54 C53 37.57(14)
C51 Zr51 C54 C53 76.89(15)
C53 C54 C55 C51 0.8(3)
Zr51 C54 C55 C51 69.86(17)
C53 C54 C55 Zr51 -69.10(17)
C52 C51 C55 C54 -1.7(3)
C56 C51 C55 C54 166.9(2)
Zr51 C51 C55 C54 -63.47(17)
C52 C51 C55 Zr51 61.76(16)
C56 C51 C55 Zr51 -129.7(2)
Cl51 Zr51 C55 C54 134.05(15)
Cl52 Zr51 C55 C54 -131.84(16)
C53 Zr51 C55 C54 38.78(16)
C71 Zr51 C55 C54 8.9(2)
C73 Zr51 C55 C54 -53.27(18)
C72 Zr51 C55 C54 -18.73(18)
C69 Zr51 C55 C54 -73.2(2)
C70 Zr51 C55 C54 -12.8(3)
C52 Zr51 C55 C54 79.15(17)
C51 Zr51 C55 C54 115.2(2)
Cl51 Zr51 C55 C51 18.87(16)
Cl52 Zr51 C55 C51 112.98(14)
C54 Zr51 C55 C51 -115.2(2)
C53 Zr51 C55 C51 -76.41(15)
C71 Zr51 C55 C51 -106.31(15)
C73 Zr51 C55 C51 -168.45(13)
C72 Zr51 C55 C51 -133.91(14)
C69 Zr51 C55 C51 171.58(13)
C70 Zr51 C55 C51 -128.0(2)
C52 Zr51 C55 C51 -36.03(13)
C55 C51 C56 C57 165.7(2)
C52 C51 C56 C57 -27.9(3)
Zr51 C51 C56 C57 69.1(3)
C55 C51 C56 C58 48.0(3)
C52 C51 C56 C58 -145.5(2)
Zr51 C51 C56 C58 -48.6(3)
C55 C51 C56 C59 -73.2(3)
C52 C51 C56 C59 93.2(3)
Zr51 C51 C56 C59 -169.81(15)
C51 C56 C59 C61 65.5(2)
C57 C56 C59 C61 -174.9(2)
C58 C56 C59 C61 -55.2(3)
C51 C56 C59 C62 -168.87(18)
C57 C56 C59 C62 -49.3(3)
C58 C56 C59 C62 70.4(2)
C51 C56 C59 C60 -50.4(2)
C57 C56 C59 C60 69.2(2)
C58 C56 C59 C60 -171.1(2)
C61 C59 C62 N51 -156.7(2)
C60 C59 C62 N51 -42.3(3)
C56 C59 C62 N51 78.4(3)
C61 C59 C62 C63 15.3(3)
C60 C59 C62 C63 129.6(2)
C56 C59 C62 C63 -109.7(2)
N51 C62 C63 C64 -30.9(3)
C59 C62 C63 C64 157.1(2)
N51 C62 C63 C66 -152.3(3)
C59 C62 C63 C66 35.7(4)
N51 C62 C63 C65 85.4(3)
C59 C62 C63 C65 -86.6(3)
Cl51 Zr51 C69 C70 -54.15(15)
Cl52 Zr51 C69 C70 -152.07(15)
C54 Zr51 C69 C70 111.34(16)
C53 Zr51 C69 C70 69.37(18)
C71 Zr51 C69 C70 36.65(14)
C73 Zr51 C69 C70 114.9(2)
C72 Zr51 C69 C70 77.50(16)
C55 Zr51 C69 C70 150.30(15)
C52 Zr51 C69 C70 33.9(3)
Cl51 Zr51 C69 C73 -169.05(13)
Cl52 Zr51 C69 C73 93.03(14)
C54 Zr51 C69 C73 -3.56(18)
C53 Zr51 C69 C73 -45.52(18)
C71 Zr51 C69 C73 -78.25(15)
C72 Zr51 C69 C73 -37.39(14)
C70 Zr51 C69 C73 -114.9(2)
C55 Zr51 C69 C73 35.4(2)
C52 Zr51 C69 C73 -81.0(2)
Cl51 Zr51 C69 C74 69.2(2)
Cl52 Zr51 C69 C74 -28.7(2)
C54 Zr51 C69 C74 -125.3(2)
C53 Zr51 C69 C74 -167.2(2)
C71 Zr51 C69 C74 160.0(3)
C73 Zr51 C69 C74 -121.7(3)
C72 Zr51 C69 C74 -159.1(3)
C70 Zr51 C69 C74 123.4(3)
C55 Zr51 C69 C74 -86.3(3)
C52 Zr51 C69 C74 157.3(2)
C73 C69 C70 C71 1.0(3)
C74 C69 C70 C71 174.0(2)
Zr51 C69 C70 C71 -64.22(17)
C73 C69 C70 C75 -172.5(2)
C74 C69 C70 C75 0.4(4)
Zr51 C69 C70 C75 122.2(3)
C73 C69 C70 Zr51 65.25(17)
C74 C69 C70 Zr51 -121.8(3)
Cl51 Zr51 C70 C69 124.95(15)
Cl52 Zr51 C70 C69 29.51(16)
C54 Zr51 C70 C69 -93.94(17)
C53 Zr51 C70 C69 -128.91(15)
C71 Zr51 C70 C69 -116.0(2)
C73 Zr51 C70 C69 -37.45(14)
C72 Zr51 C70 C69 -78.02(16)
C55 Zr51 C70 C69 -85.0(3)
C52 Zr51 C70 C69 -163.56(14)
C51 Zr51 C70 C69 178.76(16)
Cl51 Zr51 C70 C71 -119.08(14)
Cl52 Zr51 C70 C71 145.48(13)
C54 Zr51 C70 C71 22.03(19)
C53 Zr51 C70 C71 -12.94(17)
C73 Zr51 C70 C71 78.52(16)
C72 Zr51 C70 C71 37.95(14)
C69 Zr51 C70 C71 116.0(2)
C55 Zr51 C70 C71 31.0(3)
C52 Zr51 C70 C71 -47.59(17)
C51 Zr51 C70 C71 -65.3(2)
Cl51 Zr51 C70 C75 2.3(2)
Cl52 Zr51 C70 C75 -93.1(2)
C54 Zr51 C70 C75 143.4(2)
C53 Zr51 C70 C75 108.5(2)
C71 Zr51 C70 C75 121.4(3)
C73 Zr51 C70 C75 -160.1(3)
C72 Zr51 C70 C75 159.4(3)
C69 Zr51 C70 C75 -122.6(3)
C55 Zr51 C70 C75 152.4(3)
C52 Zr51 C70 C75 73.8(2)
C51 Zr51 C70 C75 56.1(3)
C69 C70 C71 C72 -2.8(3)
C75 C70 C71 C72 170.8(2)
Zr51 C70 C71 C72 -68.02(16)
C69 C70 C71 C76 -174.5(2)
C75 C70 C71 C76 -0.9(4)
Zr51 C70 C71 C76 120.3(3)
C69 C70 C71 Zr51 65.25(17)
C75 C70 C71 Zr51 -121.2(3)
Cl51 Zr51 C71 C70 59.33(14)
Cl52 Zr51 C71 C70 -48.54(17)
C54 Zr51 C71 C70 -163.08(15)
C53 Zr51 C71 C70 168.09(16)
C73 Zr51 C71 C70 -77.12(15)
C72 Zr51 C71 C70 -113.7(2)
C69 Zr51 C71 C70 -36.37(14)
C55 Zr51 C71 C70 -167.91(13)
C52 Zr51 C71 C70 142.47(14)
C51 Zr51 C71 C70 149.49(13)
Cl51 Zr51 C71 C72 173.06(13)
Cl52 Zr51 C71 C72 65.19(16)
C54 Zr51 C71 C72 -49.35(15)
C53 Zr51 C71 C72 -78.18(15)
C73 Zr51 C71 C72 36.60(13)
C69 Zr51 C71 C72 77.36(15)
C70 Zr51 C71 C72 113.7(2)
C55 Zr51 C71 C72 -54.19(17)
C52 Zr51 C71 C72 -103.80(14)
C51 Zr51 C71 C72 -96.78(15)
Cl51 Zr51 C71 C76 -63.6(2)
Cl52 Zr51 C71 C76 -171.47(19)
C54 Zr51 C71 C76 74.0(2)
C53 Zr51 C71 C76 45.2(2)
C73 Zr51 C71 C76 159.9(3)
C72 Zr51 C71 C76 123.3(3)
C69 Zr51 C71 C76 -159.3(3)
C70 Zr51 C71 C76 -122.9(3)
C55 Zr51 C71 C76 69.2(2)
C52 Zr51 C71 C76 19.5(2)
C51 Zr51 C71 C76 26.6(3)
C70 C71 C72 C73 3.5(3)
C76 C71 C72 C73 175.1(2)
Zr51 C71 C72 C73 -65.22(17)
C70 C71 C72 C77 -166.3(2)
C76 C71 C72 C77 5.3(4)
Zr51 C71 C72 C77 125.0(2)
C70 C71 C72 Zr51 68.68(17)
C76 C71 C72 Zr51 -119.7(3)
Cl51 Zr51 C72 C73 106.90(14)
Cl52 Zr51 C72 C73 -18.74(15)
C54 Zr51 C72 C73 -114.39(16)
C53 Zr51 C72 C73 -148.57(16)
C71 Zr51 C72 C73 115.6(2)
C69 Zr51 C72 C73 37.75(14)
C70 Zr51 C72 C73 78.03(15)
C55 Zr51 C72 C73 -104.19(15)
C52 Zr51 C72 C73 -159.48(14)
C51 Zr51 C72 C73 -132.55(14)
Cl51 Zr51 C72 C71 -8.74(16)
Cl52 Zr51 C72 C71 -134.37(13)
C54 Zr51 C72 C71 129.98(16)
C53 Zr51 C72 C71 95.79(15)
C73 Zr51 C72 C71 -115.6(2)
C69 Zr51 C72 C71 -77.88(15)
C70 Zr51 C72 C71 -37.60(14)
C55 Zr51 C72 C71 140.17(14)
C52 Zr51 C72 C71 84.88(15)
C51 Zr51 C72 C71 111.82(14)
Cl51 Zr51 C72 C77 -131.6(2)
Cl52 Zr51 C72 C77 102.8(2)
C54 Zr51 C72 C77 7.1(2)
C53 Zr51 C72 C77 -27.0(2)
C71 Zr51 C72 C77 -122.8(3)
C73 Zr51 C72 C77 121.5(3)
C69 Zr51 C72 C77 159.3(3)
C70 Zr51 C72 C77 -160.4(3)
C55 Zr51 C72 C77 17.3(3)
C52 Zr51 C72 C77 -38.0(2)
C51 Zr51 C72 C77 -11.0(3)
C71 C72 C73 C69 -2.8(3)
C77 C72 C73 C69 167.1(2)
Zr51 C72 C73 C69 -67.73(17)
C71 C72 C73 C78 -176.6(2)
C77 C72 C73 C78 -6.7(4)
Zr51 C72 C73 C78 118.4(3)
C71 C72 C73 Zr51 64.91(16)
C77 C72 C73 Zr51 -125.2(2)
C70 C69 C73 C72 1.1(3)
C74 C69 C73 C72 -171.9(2)
Zr51 C69 C73 C72 67.45(16)
C70 C69 C73 C78 174.9(2)
C74 C69 C73 C78 1.9(4)
Zr51 C69 C73 C78 -118.7(3)
C70 C69 C73 Zr51 -66.33(17)
C74 C69 C73 Zr51 120.7(3)
Cl51 Zr51 C73 C72 -99.96(14)
Cl52 Zr51 C73 C72 163.06(14)
C54 Zr51 C73 C72 62.95(15)
C53 Zr51 C73 C72 31.77(16)
C71 Zr51 C73 C72 -36.93(14)
C69 Zr51 C73 C72 -114.1(2)
C70 Zr51 C73 C72 -77.32(15)
C55 Zr51 C73 C72 88.55(15)
C52 Zr51 C73 C72 29.41(19)
C51 Zr51 C73 C72 78.44(18)
Cl51 Zr51 C73 C69 14.16(17)
Cl52 Zr51 C73 C69 -82.82(13)
C54 Zr51 C73 C69 177.08(15)
C53 Zr51 C73 C69 145.89(14)
C71 Zr51 C73 C69 77.19(15)
C72 Zr51 C73 C69 114.1(2)
C70 Zr51 C73 C69 36.80(14)
C55 Zr51 C73 C69 -157.33(14)
C52 Zr51 C73 C69 143.54(14)
C51 Zr51 C73 C69 -167.44(13)
Cl51 Zr51 C73 C78 137.18(19)
Cl52 Zr51 C73 C78 40.2(2)
C54 Zr51 C73 C78 -59.9(2)
C53 Zr51 C73 C78 -91.1(2)
C71 Zr51 C73 C78 -159.8(3)
C72 Zr51 C73 C78 -122.9(3)
C69 Zr51 C73 C78 123.0(3)
C70 Zr51 C73 C78 159.8(3)
C55 Zr51 C73 C78 -34.3(2)
C52 Zr51 C73 C78 -93.4(2)
C51 Zr51 C73 C78 -44.4(3)
